data_8105633
loop_
_publ_author_name
'Mei, Xue'
'Yunlu, Li'
'Jianlong, Wang'
'Jun, Chen'
'Jianghong, Li'

_publ_section_title
;
 The crystal structure of 1,4-dinitroso-2,3,5,6-tetraacetoxy-piperazine,
 C12H16N4O10
;
_journal_issue 2
_journal_name_full 'Zeitschrift f\"ur Kristallographie - New Crystal Structures'
_journal_page_first 329
_journal_page_last 330
_journal_paper_doi 10.1515/ncrs-2018-0389
_journal_volume 234
_journal_year 2019
_chemical_formula_moiety 'C12 H16 N4 O10'
_chemical_formula_sum 'C12 H16 N4 O10'
_chemical_formula_weight 376.29
_chemical_name_systematic
;
1,4-dinitroso-2,3,5,6-tetraacetoxy-piperazine
;
_space_group_crystal_system monoclinic
_space_group_IT_number 15
_space_group_name_Hall '-C 2yc'
_space_group_name_H-M_alt 'C 1 2/c 1'
_atom_sites_solution_hydrogens geom
_audit_creation_method SHELXL-2014/7
_cell_angle_alpha 90
_cell_angle_beta 127.569(4)
_cell_angle_gamma 90
_cell_formula_units_Z 4
_cell_length_a 21.953(3)
_cell_length_b 7.0292(9)
_cell_length_c 13.5984(19)
_cell_measurement_reflns_used 1282
_cell_measurement_temperature 122(2)
_cell_measurement_theta_max 25.05
_cell_measurement_theta_min 3.00
_cell_volume 1663.2(4)
_computing_structure_refinement 'SHELXL-2014/7 (Sheldrick, 2014)'
_diffrn_ambient_temperature 122(2)
_diffrn_measured_fraction_theta_full 0.995
_diffrn_measured_fraction_theta_max 0.993
_diffrn_measurement_device_type 'PHOTON 100 CMOS detector'
_diffrn_measurement_method 'omega scan'
_diffrn_radiation_type MoK\a
_diffrn_radiation_wavelength 0.71073
_diffrn_reflns_av_R_equivalents 0.0694
_diffrn_reflns_av_unetI/netI 0.0693
_diffrn_reflns_Laue_measured_fraction_full 0.995
_diffrn_reflns_Laue_measured_fraction_max 0.993
_diffrn_reflns_limit_h_max 26
_diffrn_reflns_limit_h_min -26
_diffrn_reflns_limit_k_max 8
_diffrn_reflns_limit_k_min -8
_diffrn_reflns_limit_l_max 16
_diffrn_reflns_limit_l_min -16
_diffrn_reflns_number 4558
_diffrn_reflns_point_group_measured_fraction_full 0.995
_diffrn_reflns_point_group_measured_fraction_max 0.993
_diffrn_reflns_theta_full 25.242
_diffrn_reflns_theta_max 25.407
_diffrn_reflns_theta_min 2.996
_diffrn_source 'fine-focus sealed tube'
_exptl_absorpt_coefficient_mu 0.133
_exptl_absorpt_correction_T_max 0.7452
_exptl_absorpt_correction_T_min 0.6280
_exptl_absorpt_correction_type multi-scan
_exptl_absorpt_process_details 'SADABS (Bruker, 2014)'
_exptl_crystal_colour colourless
_exptl_crystal_density_diffrn 1.503
_exptl_crystal_description plate
_exptl_crystal_F_000 784
_exptl_crystal_size_max 0.210
_exptl_crystal_size_mid 0.170
_exptl_crystal_size_min 0.080
_refine_diff_density_max 0.267
_refine_diff_density_min -0.351
_refine_diff_density_rms 0.075
_refine_ls_extinction_coef .
_refine_ls_extinction_method none
_refine_ls_goodness_of_fit_ref 1.051
_refine_ls_hydrogen_treatment constr
_refine_ls_matrix_type full
_refine_ls_number_parameters 139
_refine_ls_number_reflns 1522
_refine_ls_number_restraints 51
_refine_ls_restrained_S_all 1.037
_refine_ls_R_factor_all 0.1012
_refine_ls_R_factor_gt 0.0555
_refine_ls_shift/su_max 0.000
_refine_ls_shift/su_mean 0.000
_refine_ls_structure_factor_coef Fsqd
_refine_ls_weighting_details 'w=1/[\s^2^(Fo^2^)+(0.0433P)^2^+2.3855P] where P=(Fo^2^+2Fc^2^)/3'
_refine_ls_weighting_scheme calc
_refine_ls_wR_factor_gt 0.1053
_refine_ls_wR_factor_ref 0.1224
_reflns_Friedel_coverage 0.000
_reflns_Friedel_fraction_full .
_reflns_Friedel_fraction_max .
_reflns_number_gt 1025
_reflns_number_total 1522
_reflns_threshold_expression 'I > 2\s(I)'
_cod_data_source_file suppl_ncrs-2018-0389_suppl.cif
_cod_data_source_block 1
_cod_original_sg_symbol_H-M 'C 2/c'
_cod_database_code 8105633
_shelx_space_group_comment
;
The symmetry employed for this shelxl refinement is uniquely defined
by the following loop, which should always be used as a source of
symmetry information in preference to the above space-group names.
They are only intended as comments.
;
_shelx_estimated_absorpt_t_min 0.973
_shelx_estimated_absorpt_t_max 0.989

loop_
_space_group_symop_operation_xyz
'x, y, z'
'-x, y, -z+1/2'
'x+1/2, y+1/2, z'
'-x+1/2, y+1/2, -z+1/2'
'-x, -y, -z'
'x, -y, z-1/2'
'-x+1/2, -y+1/2, -z'
'x+1/2, -y+1/2, z-1/2'

loop_
_atom_site_label
_atom_site_type_symbol
_atom_site_fract_x
_atom_site_fract_y
_atom_site_fract_z
_atom_site_U_iso_or_equiv
_atom_site_adp_type
_atom_site_occupancy
_atom_site_site_symmetry_order
_atom_site_calc_flag
_atom_site_refinement_flags_posn
_atom_site_refinement_flags_adp
_atom_site_refinement_flags_occupancy
_atom_site_disorder_assembly
_atom_site_disorder_group
N2 N 1.0579(11) 0.242(2) 0.9259(15) 0.018(3) Uani 0.581(7) 1 d D U P A 1
O1 O 1.0962(2) 0.1669(6) 0.8967(4) 0.0302(13) Uani 0.581(7) 1 d D U P A 1
N2' N 1.0655(16) 0.206(3) 0.924(2) 0.025(5) Uani 0.419(7) 1 d D U P A 2
O1' O 1.0400(3) 0.3713(9) 0.8940(5) 0.0293(19) Uani 0.419(7) 1 d D U P A 2
C1 C 0.99682(16) 0.2028(4) 1.0206(3) 0.0177(6) Uani 1 1 d . . . . .
H1 H 0.9777 0.3311 0.9815 0.021 Uiso 1 1 calc R U . . .
C2 C 0.92969(15) 0.0723(4) 0.9768(3) 0.0183(7) Uani 1 1 d . . . . .
H2 H 0.9044 0.1114 1.0149 0.022 Uiso 1 1 calc R U . . .
C4 C 1.09630(15) 0.3466(4) 1.2136(3) 0.0196(7) Uani 1 1 d . . . . .
C5 C 1.13626(18) 0.3368(5) 1.3493(3) 0.0305(8) Uani 1 1 d . . . . .
H5A H 1.1839 0.4109 1.3930 0.046 Uiso 1 1 calc R U . . .
H5B H 1.1484 0.2039 1.3766 0.046 Uiso 1 1 calc R U . . .
H5C H 1.1029 0.3891 1.3677 0.046 Uiso 1 1 calc R U . . .
C6 C 0.80813(15) 0.1786(4) 0.7964(3) 0.0202(7) Uani 1 1 d . . . . .
C7 C 0.76145(16) 0.1946(4) 0.6597(3) 0.0266(7) Uani 1 1 d . . . . .
H7A H 0.7253 0.0880 0.6206 0.040 Uiso 1 1 calc R U . . .
H7B H 0.7954 0.1917 0.6355 0.040 Uiso 1 1 calc R U . . .
H7C H 0.7329 0.3147 0.6324 0.040 Uiso 1 1 calc R U . . .
N1 N 1.04447(12) 0.1225(3) 0.9910(2) 0.0165(5) Uani 1 1 d D U . . .
O2 O 1.03780(11) 0.2162(2) 1.15220(17) 0.0190(5) Uani 1 1 d . . . . .
O3 O 1.11001(11) 0.4519(3) 1.15972(19) 0.0252(5) Uani 1 1 d . . . . .
O4 O 0.87641(10) 0.0875(3) 0.84454(18) 0.0205(5) Uani 1 1 d . . . . .
O5 O 0.79117(11) 0.2320(3) 0.8609(2) 0.0303(6) Uani 1 1 d . . . . .

loop_
_atom_site_aniso_label
_atom_site_aniso_U_11
_atom_site_aniso_U_22
_atom_site_aniso_U_33
_atom_site_aniso_U_23
_atom_site_aniso_U_13
_atom_site_aniso_U_12
N2 0.022(4) 0.020(5) 0.019(3) -0.005(4) 0.016(3) -0.006(4)
O1 0.028(2) 0.042(2) 0.030(2) -0.0003(18) 0.023(2) -0.0055(19)
N2' 0.026(5) 0.018(6) 0.020(4) 0.002(4) 0.010(4) -0.003(5)
O1' 0.030(3) 0.024(4) 0.030(3) 0.006(3) 0.016(3) -0.003(3)
C1 0.0207(15) 0.0171(14) 0.0156(17) 0.0007(12) 0.0112(14) 0.0020(13)
C2 0.0162(14) 0.0203(15) 0.0168(17) 0.0003(12) 0.0093(14) 0.0019(12)
C4 0.0161(15) 0.0137(14) 0.0234(18) -0.0020(12) 0.0092(14) 0.0026(12)
C5 0.0287(17) 0.041(2) 0.0191(18) -0.0073(15) 0.0134(16) -0.0135(16)
C6 0.0141(15) 0.0138(14) 0.0254(18) 0.0002(13) 0.0083(14) -0.0022(13)
C7 0.0180(15) 0.0241(16) 0.0258(19) 0.0034(14) 0.0072(15) 0.0023(13)
N1 0.0178(12) 0.0168(12) 0.0177(14) 0.0018(10) 0.0123(11) -0.0011(10)
O2 0.0212(10) 0.0171(10) 0.0162(11) -0.0024(8) 0.0101(10) -0.0026(9)
O3 0.0252(12) 0.0196(11) 0.0259(13) 0.0030(9) 0.0130(11) -0.0027(9)
O4 0.0156(10) 0.0236(11) 0.0181(12) 0.0009(9) 0.0081(10) 0.0035(9)
O5 0.0223(11) 0.0362(13) 0.0330(14) -0.0005(10) 0.0172(11) 0.0061(10)

loop_
_atom_type_symbol
_atom_type_description
_atom_type_scat_dispersion_real
_atom_type_scat_dispersion_imag
_atom_type_scat_source
C C 0.0033 0.0016 'International Tables Vol C Tables 4.2.6.8 and 6.1.1.4'
H H 0.0000 0.0000 'International Tables Vol C Tables 4.2.6.8 and 6.1.1.4'
N N 0.0061 0.0033 'International Tables Vol C Tables 4.2.6.8 and 6.1.1.4'
O O 0.0106 0.0060 'International Tables Vol C Tables 4.2.6.8 and 6.1.1.4'

loop_
_geom_angle_atom_site_label_1
_geom_angle_atom_site_label_2
_geom_angle_atom_site_label_3
_geom_angle
_geom_angle_site_symmetry_1
_geom_angle_site_symmetry_3
O1 N2 N1 113.3(11) . .
O1' N2' N1 110.5(17) . .
O2 C1 N1 111.3(2) . .
O2 C1 C2 104.4(2) . .
N1 C1 C2 110.5(2) . .
O2 C1 H1 110.2 . .
N1 C1 H1 110.2 . .
C2 C1 H1 110.2 . .
O4 C2 N1 108.7(2) . 5_757
O4 C2 C1 107.5(2) . .
N1 C2 C1 110.3(2) 5_757 .
O4 C2 H2 110.1 . .
N1 C2 H2 110.1 5_757 .
C1 C2 H2 110.1 . .
O3 C4 O2 122.0(3) . .
O3 C4 C5 127.5(3) . .
O2 C4 C5 110.5(2) . .
C4 C5 H5A 109.5 . .
C4 C5 H5B 109.5 . .
H5A C5 H5B 109.5 . .
C4 C5 H5C 109.5 . .
H5A C5 H5C 109.5 . .
H5B C5 H5C 109.5 . .
O5 C6 O4 122.0(3) . .
O5 C6 C7 127.3(3) . .
O4 C6 C7 110.6(3) . .
C6 C7 H7A 109.5 . .
C6 C7 H7B 109.5 . .
H7A C7 H7B 109.5 . .
C6 C7 H7C 109.5 . .
H7A C7 H7C 109.5 . .
H7B C7 H7C 109.5 . .
N2' N1 C1 127.5(10) . .
N2 N1 C1 114.6(7) . .
N2' N1 C2 112.0(10) . 5_757
N2 N1 C2 125.1(7) . 5_757
C1 N1 C2 120.3(2) . 5_757
C4 O2 C1 116.5(2) . .
C6 O4 C2 116.9(2) . .

loop_
_geom_bond_atom_site_label_1
_geom_bond_atom_site_label_2
_geom_bond_distance
_geom_bond_site_symmetry_2
N2 O1 1.244(16) .
N2 N1 1.378(8) .
N2' O1' 1.25(2) .
N2' N1 1.376(13) .
C1 O2 1.435(3) .
C1 N1 1.444(3) .
C1 C2 1.516(4) .
C1 H1 1.0000 .
C2 O4 1.432(3) .
C2 N1 1.444(3) 5_757
C2 H2 1.0000 .
C4 O3 1.202(3) .
C4 O2 1.371(3) .
C4 C5 1.484(4) .
C5 H5A 0.9800 .
C5 H5B 0.9800 .
C5 H5C 0.9800 .
C6 O5 1.203(3) .
C6 O4 1.374(3) .
C6 C7 1.482(4) .
C7 H7A 0.9800 .
C7 H7B 0.9800 .
C7 H7C 0.9800 .
N1 C2 1.444(3) 5_757
